data_1547221
loop_
_publ_author_name
'Wang, Rurun'
'Seyedsayamdost, Mohammad R.'

_publ_section_title
;
 Roseochelin B, an Algaecidal Natural Product Synthesized by the
 Roseobacter Phaeobacter inhibens in Response to Algal Sinapic Acid.
;
_journal_issue 19
_journal_name_full 'Organic letters'
_journal_page_first 5138
_journal_page_last 5141
_journal_paper_doi 10.1021/acs.orglett.7b02424
_journal_volume 19
_journal_year 2017
_chemical_formula_sum 'C21 H24 O10'
_chemical_formula_weight 436.40
_space_group_crystal_system triclinic
_space_group_IT_number 2
_space_group_name_Hall '-P 1'
_space_group_name_H-M_alt 'P -1'
_symmetry_space_group_name_Hall '-P 1'
_symmetry_space_group_name_H-M 'P -1'
_atom_sites_solution_hydrogens mixed
_audit_creation_method SHELXL-2014/7
_cell_angle_alpha 64.384(2)
_cell_angle_beta 84.733(3)
_cell_angle_gamma 89.351(3)
_cell_formula_units_Z 2
_cell_length_a 7.1541(4)
_cell_length_b 12.2169(7)
_cell_length_c 12.5923(7)
_cell_measurement_reflns_used 9294
_cell_measurement_temperature 100(2)
_cell_measurement_theta_max 68.2914
_cell_measurement_theta_min 3.9113
_cell_volume 987.72(10)
_computing_structure_refinement 'SHELXL-2014/7 (Sheldrick, 2014)'
_diffrn_ambient_temperature 100(2)
_diffrn_detector_area_resol_mean 10.4167
_diffrn_measured_fraction_theta_full 0.977
_diffrn_measured_fraction_theta_max 0.977
_diffrn_measurement_device_type 'Bruker AXS Photon 100 CMOS'
_diffrn_radiation_type CuK\a
_diffrn_radiation_wavelength 1.54178
_diffrn_reflns_av_R_equivalents 0.0387
_diffrn_reflns_av_unetI/netI 0.0329
_diffrn_reflns_Laue_measured_fraction_full 0.977
_diffrn_reflns_Laue_measured_fraction_max 0.977
_diffrn_reflns_limit_h_max 8
_diffrn_reflns_limit_h_min -8
_diffrn_reflns_limit_k_max 14
_diffrn_reflns_limit_k_min -14
_diffrn_reflns_limit_l_max 14
_diffrn_reflns_limit_l_min -14
_diffrn_reflns_number 15968
_diffrn_reflns_point_group_measured_fraction_full 0.977
_diffrn_reflns_point_group_measured_fraction_max 0.977
_diffrn_reflns_theta_full 66.596
_diffrn_reflns_theta_max 66.596
_diffrn_reflns_theta_min 3.911
_exptl_absorpt_coefficient_mu 1.001
_exptl_absorpt_correction_T_max 0.95
_exptl_absorpt_correction_T_min 0.80
_exptl_absorpt_correction_type multi-scan
_exptl_absorpt_process_details 'SADABS V2014/5 (Bruker AXS Inc.)'
_exptl_crystal_colour 'translucent pale brown'
_exptl_crystal_density_diffrn 1.467
_exptl_crystal_density_method 'not measured'
_exptl_crystal_description rod
_exptl_crystal_F_000 460
_exptl_crystal_size_max 0.311
_exptl_crystal_size_mid 0.078
_exptl_crystal_size_min 0.048
_refine_diff_density_max 0.318
_refine_diff_density_min -0.225
_refine_diff_density_rms 0.063
_refine_ls_extinction_method none
_refine_ls_goodness_of_fit_ref 1.104
_refine_ls_hydrogen_treatment mixed
_refine_ls_matrix_type full
_refine_ls_number_parameters 306
_refine_ls_number_reflns 3410
_refine_ls_number_restraints 0
_refine_ls_restrained_S_all 1.104
_refine_ls_R_factor_all 0.0430
_refine_ls_R_factor_gt 0.0354
_refine_ls_shift/su_max 0.000
_refine_ls_shift/su_mean 0.000
_refine_ls_structure_factor_coef Fsqd
_refine_ls_weighting_details 'w=1/[\s^2^(Fo^2^)+(0.0627P)^2^+0.2920P] where P=(Fo^2^+2Fc^2^)/3'
_refine_ls_weighting_scheme calc
_refine_ls_wR_factor_gt 0.0974
_refine_ls_wR_factor_ref 0.1104
_reflns_Friedel_coverage 0.000
_reflns_number_gt 2962
_reflns_number_total 3410
_reflns_threshold_expression 'I > 2\s(I)'
_cod_data_source_file ol7b02424_si_002.cif
_cod_data_source_block cu_PDJMO2a_0m
_cod_depositor_comments 'Adding full bibliography for 1547221--1547222.cif.'
_cod_database_code 1547221
_shelx_shelxl_version_number 2014/7
_shelx_space_group_comment
; 
The symmetry employed for this shelxl refinement is uniquely defined 
by the following loop, which should always be used as a source of 
symmetry information in preference to the above space-group names. 
They are only intended as comments. 
;
_shelx_estimated_absorpt_t_min 0.746
_shelx_estimated_absorpt_t_max 0.954

loop_
_space_group_symop_operation_xyz
'x, y, z'
'-x, -y, -z'

loop_
_atom_site_label
_atom_site_type_symbol
_atom_site_fract_x
_atom_site_fract_y
_atom_site_fract_z
_atom_site_U_iso_or_equiv
_atom_site_adp_type
_atom_site_occupancy
_atom_site_site_symmetry_order
_atom_site_calc_flag
_atom_site_refinement_flags_posn
_atom_site_refinement_flags_adp
O1 O 0.59744(16) 0.12039(10) 1.00272(9) 0.0209(3) Uani 1 1 d . .
C1 C 0.4256(2) 0.26334(14) 0.84304(13) 0.0165(3) Uani 1 1 d . .
H1 H 0.5222 0.2679 0.7841 0.020 Uiso 1 1 calc R U
O2 O 0.33214(18) 0.11334(11) 1.16430(9) 0.0230(3) Uani 1 1 d . .
H2 H 0.239(3) 0.1157(16) 1.2071(13) 0.034 Uiso 1 1 calc R U
C2 C 0.4462(2) 0.19047(14) 0.96170(13) 0.0172(3) Uani 1 1 d . .
O3 O 0.02226(17) 0.24138(11) 1.11046(9) 0.0243(3) Uani 1 1 d . .
C3 C 0.3069(2) 0.18575(14) 1.04893(13) 0.0177(3) Uani 1 1 d . .
O4 O 0.13433(18) 0.77629(11) 0.61433(10) 0.0268(3) Uani 1 1 d . .
C4 C 0.1474(2) 0.25407(14) 1.01604(13) 0.0184(3) Uani 1 1 d . .
O5 O 0.16996(18) 0.83102(11) 0.41935(10) 0.0245(3) Uani 1 1 d . .
H5A H 0.146(3) 0.9039(19) 0.41606(13) 0.029 Uiso 1 1 calc R U
C5 C 0.1249(2) 0.32548(14) 0.89766(13) 0.0176(3) Uani 1 1 d . .
H5 H 0.0152 0.3714 0.8761 0.021 Uiso 1 1 calc R U
C6 C 0.2641(2) 0.32971(14) 0.81009(13) 0.0164(3) Uani 1 1 d . .
O6 O 0.38207(17) 0.31042(10) 0.28657(9) 0.0227(3) Uani 1 1 d . .
C7 C 0.2439(2) 0.41344(14) 0.68364(13) 0.0158(3) Uani 1 1 d . .
O7 O 0.37918(17) 0.13407(10) 0.49552(10) 0.0213(3) Uani 1 1 d . .
H7 H 0.382(3) 0.0808(14) 0.5691(19) 0.026 Uiso 1 1 calc R U
C8 C 0.2053(2) 0.53169(15) 0.66169(13) 0.0174(3) Uani 1 1 d . .
H8 H 0.1842 0.5515 0.7269 0.021 Uiso 1 1 calc R U
O8 O 0.32576(15) 0.16263(9) 0.69682(9) 0.0179(3) Uani 1 1 d . .
O9 O 0.12937(19) 0.06275(10) 0.37216(10) 0.0212(3) Uani 1 1 d . .
C9 C 0.1957(2) 0.62441(14) 0.54677(13) 0.0167(3) Uani 1 1 d . .
H9A H 0.208(3) 0.088(2) 0.409(2) 0.041(6) Uiso 1 1 d . .
H9B H 0.032(4) 0.101(3) 0.373(2) 0.052(7) Uiso 1 1 d . .
C21 C 0.1535(2) 0.10412(16) 0.76358(14) 0.0248(4) Uani 1 1 d . .
H21A H 0.0643 0.1656 0.7635 0.037 Uiso 1 1 calc R U
H21B H 0.1776 0.0508 0.8451 0.037 Uiso 1 1 calc R U
H21C H 0.1006 0.0559 0.7278 0.037 Uiso 1 1 calc R U
C20 C 0.3745(3) 0.40490(16) 0.17009(14) 0.0276(4) Uani 1 1 d . .
H20A H 0.4123 0.3735 0.1119 0.041 Uiso 1 1 calc R U
H20B H 0.4600 0.4722 0.1582 0.041 Uiso 1 1 calc R U
H20C H 0.2461 0.4338 0.1602 0.041 Uiso 1 1 calc R U
C19 C 0.1630(2) 0.74989(15) 0.53135(13) 0.0184(3) Uani 1 1 d . .
C18 C -0.1414(2) 0.31189(16) 1.08705(14) 0.0234(4) Uani 1 1 d . .
H18A H -0.1047 0.3982 1.0439 0.035 Uiso 1 1 calc R U
H18B H -0.2141 0.2976 1.1620 0.035 Uiso 1 1 calc R U
H18C H -0.2181 0.2885 1.0392 0.035 Uiso 1 1 calc R U
C17 C 0.7343(2) 0.11647(16) 0.91445(14) 0.0242(4) Uani 1 1 d . .
H17A H 0.6737 0.0892 0.8630 0.036 Uiso 1 1 calc R U
H17B H 0.8319 0.0598 0.9528 0.036 Uiso 1 1 calc R U
H17C H 0.7914 0.1977 0.8670 0.036 Uiso 1 1 calc R U
C16 C 0.2715(2) 0.38186(14) 0.58516(13) 0.0154(3) Uani 1 1 d . .
C15 C 0.3079(2) 0.26376(14) 0.59193(13) 0.0158(3) Uani 1 1 d . .
C14 C 0.3413(2) 0.24512(14) 0.49169(14) 0.0176(3) Uani 1 1 d . .
C13 C 0.3381(2) 0.34212(15) 0.37748(13) 0.0177(3) Uani 1 1 d . .
C12 C 0.2950(2) 0.45495(15) 0.36697(13) 0.0176(3) Uani 1 1 d . .
H12 H 0.2873 0.5196 0.2907 0.021 Uiso 1 1 calc R U
C11 C 0.2616(2) 0.47701(14) 0.46859(13) 0.0161(3) Uani 1 1 d . .
C10 C 0.2233(2) 0.59631(14) 0.45238(13) 0.0167(3) Uani 1 1 d . .
H10 H 0.2165 0.6584 0.3746 0.020 Uiso 1 1 calc R U
O10 O 0.61560(19) 0.07057(11) 0.31604(11) 0.0258(3) Uani 1 1 d . .
H10A H 0.546(4) 0.083(3) 0.258(3) 0.058(8) Uiso 1 1 d . .
H10B H 0.591(4) 0.122(2) 0.343(2) 0.048(7) Uiso 1 1 d . .

loop_
_atom_site_aniso_label
_atom_site_aniso_U_11
_atom_site_aniso_U_22
_atom_site_aniso_U_33
_atom_site_aniso_U_23
_atom_site_aniso_U_13
_atom_site_aniso_U_12
O1 0.0221(6) 0.0246(6) 0.0155(5) -0.0079(5) -0.0041(4) 0.0079(5)
C1 0.0208(8) 0.0165(8) 0.0137(7) -0.0082(6) -0.0013(6) 0.0003(6)
O2 0.0294(6) 0.0270(6) 0.0105(5) -0.0064(5) -0.0019(5) 0.0086(5)
C2 0.0196(8) 0.0169(8) 0.0175(8) -0.0092(6) -0.0054(6) 0.0028(6)
O3 0.0264(6) 0.0298(6) 0.0137(5) -0.0074(5) 0.0012(5) 0.0088(5)
C3 0.0255(8) 0.0163(8) 0.0121(7) -0.0065(6) -0.0042(6) 0.0014(7)
O4 0.0418(7) 0.0222(6) 0.0210(6) -0.0129(5) -0.0074(5) 0.0099(5)
C4 0.0229(8) 0.0192(8) 0.0149(7) -0.0096(6) 0.0007(6) 0.0000(7)
O5 0.0407(7) 0.0147(6) 0.0177(6) -0.0062(5) -0.0060(5) 0.0052(5)
C5 0.0211(8) 0.0169(8) 0.0161(7) -0.0081(6) -0.0041(6) 0.0034(7)
C6 0.0216(8) 0.0164(8) 0.0139(7) -0.0087(6) -0.0029(6) -0.0002(6)
O6 0.0381(7) 0.0190(6) 0.0125(5) -0.0084(5) -0.0016(5) 0.0038(5)
C7 0.0147(7) 0.0180(8) 0.0150(7) -0.0072(6) -0.0021(6) 0.0012(6)
O7 0.0341(7) 0.0165(6) 0.0150(6) -0.0081(5) -0.0048(5) 0.0065(5)
C8 0.0190(8) 0.0208(8) 0.0147(7) -0.0098(6) -0.0023(6) 0.0019(6)
O8 0.0237(6) 0.0154(5) 0.0130(5) -0.0044(4) -0.0036(4) 0.0033(5)
O9 0.0286(7) 0.0180(6) 0.0183(6) -0.0093(5) -0.0018(5) 0.0036(5)
C9 0.0161(7) 0.0177(8) 0.0165(7) -0.0076(6) -0.0027(6) 0.0016(6)
C21 0.0279(9) 0.0231(9) 0.0188(8) -0.0047(7) -0.0017(7) -0.0016(7)
C20 0.0474(11) 0.0236(9) 0.0121(8) -0.0083(7) -0.0022(7) 0.0043(8)
C19 0.0205(8) 0.0196(8) 0.0170(8) -0.0091(6) -0.0052(6) 0.0032(7)
C18 0.0237(9) 0.0275(9) 0.0193(8) -0.0109(7) 0.0002(6) 0.0059(7)
C17 0.0238(9) 0.0268(9) 0.0207(8) -0.0094(7) -0.0016(7) 0.0088(7)
C16 0.0138(7) 0.0178(8) 0.0149(7) -0.0072(6) -0.0019(6) 0.0006(6)
C15 0.0166(7) 0.0158(8) 0.0136(7) -0.0047(6) -0.0033(6) 0.0017(6)
C14 0.0184(8) 0.0176(8) 0.0182(8) -0.0090(6) -0.0037(6) 0.0028(6)
C13 0.0194(8) 0.0205(8) 0.0153(7) -0.0100(7) -0.0009(6) 0.0001(7)
C12 0.0213(8) 0.0176(8) 0.0127(7) -0.0053(6) -0.0022(6) 0.0002(6)
C11 0.0151(7) 0.0178(8) 0.0151(7) -0.0066(6) -0.0019(6) 0.0002(6)
C10 0.0173(7) 0.0166(8) 0.0150(7) -0.0054(6) -0.0032(6) 0.0011(6)
O10 0.0385(7) 0.0205(6) 0.0218(6) -0.0112(5) -0.0093(5) 0.0068(5)

loop_
_atom_type_symbol
_atom_type_description
_atom_type_scat_dispersion_real
_atom_type_scat_dispersion_imag
_atom_type_scat_source
C C 0.0181 0.0091 'International Tables Vol C Tables 4.2.6.8 and 6.1.1.4'
H H 0.0000 0.0000 'International Tables Vol C Tables 4.2.6.8 and 6.1.1.4'
O O 0.0492 0.0322 'International Tables Vol C Tables 4.2.6.8 and 6.1.1.4'

loop_
_geom_angle_atom_site_label_1
_geom_angle_atom_site_label_2
_geom_angle_atom_site_label_3
_geom_angle
C2 O1 C17 115.89(12)
C2 C1 C6 120.38(14)
C2 C1 H1 119.8
C6 C1 H1 119.8
C3 O2 H2 109.5
O1 C2 C1 124.77(14)
O1 C2 C3 115.11(13)
C1 C2 C3 120.12(14)
C4 O3 C18 117.99(12)
O2 C3 C4 122.13(14)
O2 C3 C2 118.43(14)
C4 C3 C2 119.44(14)
O3 C4 C5 125.92(14)
O3 C4 C3 113.42(13)
C5 C4 C3 120.66(14)
C19 O5 H5A 109.5
C4 C5 C6 119.90(14)
C4 C5 H5 120.0
C6 C5 H5 120.0
C1 C6 C5 119.47(14)
C1 C6 C7 121.10(14)
C5 C6 C7 119.23(13)
C13 O6 C20 116.03(12)
C8 C7 C16 119.00(14)
C8 C7 C6 115.28(13)
C16 C7 C6 125.63(14)
C14 O7 H7 109.5
C7 C8 C9 122.77(14)
C7 C8 H8 118.6
C9 C8 H8 118.6
C15 O8 C21 115.68(12)
H9A O9 H9B 103(2)
C10 C9 C8 118.98(14)
C10 C9 C19 122.03(14)
C8 C9 C19 118.96(13)
O8 C21 H21A 109.5
O8 C21 H21B 109.5
H21A C21 H21B 109.5
O8 C21 H21C 109.5
H21A C21 H21C 109.5
H21B C21 H21C 109.5
O6 C20 H20A 109.5
O6 C20 H20B 109.5
H20A C20 H20B 109.5
O6 C20 H20C 109.5
H20A C20 H20C 109.5
H20B C20 H20C 109.5
O4 C19 O5 123.17(14)
O4 C19 C9 122.98(14)
O5 C19 C9 113.85(13)
O3 C18 H18A 109.5
O3 C18 H18B 109.5
H18A C18 H18B 109.5
O3 C18 H18C 109.5
H18A C18 H18C 109.5
H18B C18 H18C 109.5
O1 C17 H17A 109.5
O1 C17 H17B 109.5
H17A C17 H17B 109.5
O1 C17 H17C 109.5
H17A C17 H17C 109.5
H17B C17 H17C 109.5
C15 C16 C11 115.84(13)
C15 C16 C7 126.44(14)
C11 C16 C7 117.72(14)
C14 C15 O8 114.93(13)
C14 C15 C16 121.52(14)
O8 C15 C16 123.38(13)
O7 C14 C15 122.75(14)
O7 C14 C13 116.06(13)
C15 C14 C13 121.19(14)
C12 C13 O6 126.36(14)
C12 C13 C14 119.28(14)
O6 C13 C14 114.36(13)
C13 C12 C11 120.71(14)
C13 C12 H12 119.6
C11 C12 H12 119.6
C10 C11 C12 118.32(14)
C10 C11 C16 120.32(14)
C12 C11 C16 121.33(14)
C9 C10 C11 121.20(14)
C9 C10 H10 119.4
C11 C10 H10 119.4
H10A O10 H10B 109(2)

loop_
_geom_bond_atom_site_label_1
_geom_bond_atom_site_label_2
_geom_bond_distance
O1 C2 1.3675(19)
O1 C17 1.4291(19)
C1 C2 1.391(2)
C1 C6 1.393(2)
C1 H1 0.9500
O2 C3 1.3634(18)
O2 H2 0.83(2)
C2 C3 1.396(2)
O3 C4 1.3740(19)
O3 C18 1.421(2)
C3 C4 1.392(2)
O4 C19 1.2201(19)
C4 C5 1.388(2)
O5 C19 1.3242(19)
O5 H5A 0.89(2)
C5 C6 1.400(2)
C5 H5 0.9500
C6 C7 1.494(2)
O6 C13 1.3689(18)
O6 C20 1.4268(19)
C7 C8 1.378(2)
C7 C16 1.447(2)
O7 C14 1.3615(19)
O7 H7 0.87(2)
C8 C9 1.407(2)
C8 H8 0.9500
O8 C15 1.3798(18)
O8 C21 1.431(2)
O9 H9A 0.89(3)
O9 H9B 0.83(3)
C9 C10 1.370(2)
C9 C19 1.478(2)
C21 H21A 0.9800
C21 H21B 0.9800
C21 H21C 0.9800
C20 H20A 0.9800
C20 H20B 0.9800
C20 H20C 0.9800
C18 H18A 0.9800
C18 H18B 0.9800
C18 H18C 0.9800
C17 H17A 0.9800
C17 H17B 0.9800
C17 H17C 0.9800
C16 C15 1.430(2)
C16 C11 1.433(2)
C15 C14 1.376(2)
C14 C13 1.416(2)
C13 C12 1.361(2)
C12 C11 1.417(2)
C12 H12 0.9500
C11 C10 1.409(2)
C10 H10 0.9500
O10 H10A 0.88(3)
O10 H10B 0.85(3)
